data_2222385
loop_
_publ_author_name
'Tang, Si-Ping'
'Kuang, Dai-Zhi'
'Feng, Yong-Lan'

_publ_section_title
;(4'-Ferrocenyl-2,2':6',2''-terpyridine-\k^3^<i>N</i>^1^,<i>N</i>^1'^,<i>N</i>^1''^)(1,10-phenanthroline-\k^2^<i>N</i>,<i>N</i>')zinc(II)
 bis(perchlorate) acetonitrile monosolvate
;
_journal_coeditor_code JH2081
_journal_issue 7
_journal_name_full 'Acta Crystallographica Section E'
_journal_page_first m830
_journal_paper_doi 10.1107/S1600536809023939
_journal_volume 65
_journal_year 2009
_chemical_formula_iupac '[Fe Zn (C5 H5) (C20 H14 N3) (C12 H8 N2)] (Cl O4)2, C2 H3 N'
_chemical_formula_moiety 'C37 H27 Fe N5 Zn 2+, 2(Cl O4 -), C2 H3 N'
_chemical_formula_sum 'C39 H30 Cl2 Fe N6 O8 Zn'
_chemical_formula_weight 902.81
_chemical_name_systematic
;
(4'-Ferrocenyl-2,2':6',2''-terpyridine-
\k^3^<i>N</i>^1^,<i>N</i>^1'^,<i>N</i>^1''^)(1,10-phenanthroline-
\k^2^<i>N</i>,<i>N</i>')zinc(II) bis(perchlorate) acetonitrile monosolvate
;
_space_group_IT_number 14
_symmetry_cell_setting monoclinic
_symmetry_space_group_name_Hall '-P 2ybc'
_symmetry_space_group_name_H-M 'P 1 21/c 1'
_atom_sites_solution_hydrogens geom
_atom_sites_solution_primary direct
_atom_sites_solution_secondary difmap
_audit_creation_method SHELXL-97
_cell_angle_alpha 90.00
_cell_angle_beta 97.739(2)
_cell_angle_gamma 90.00
_cell_formula_units_Z 4
_cell_length_a 13.5426(12)
_cell_length_b 12.0901(10)
_cell_length_c 23.159(2)
_cell_measurement_reflns_used 2756
_cell_measurement_temperature 295(2)
_cell_measurement_theta_max 22.45
_cell_measurement_theta_min 2.27
_cell_volume 3757.3(6)
_computing_cell_refinement 'SAINT (Bruker, 2002)'
_computing_data_collection 'SMART (Bruker, 2002)'
_computing_data_reduction 'SAINT (Bruker, 2002)'
_computing_molecular_graphics 'SHELXTL (Sheldrick, 2008)'
_computing_publication_material 'SHELXTL (Sheldrick, 2008)'
_computing_structure_refinement 'SHELXL97 (Sheldrick, 2008)'
_computing_structure_solution 'SHELXS97 (Sheldrick, 2008)'
_diffrn_ambient_temperature 295(2)
_diffrn_measured_fraction_theta_full 0.995
_diffrn_measured_fraction_theta_max 0.995
_diffrn_measurement_device_type
;
Bruker SMART APEX area-detector
;
_diffrn_measurement_method '\f and \w'
_diffrn_radiation_monochromator graphite
_diffrn_radiation_source 'fine-focus sealed tube'
_diffrn_radiation_type MoK\a
_diffrn_radiation_wavelength 0.71073
_diffrn_reflns_av_R_equivalents 0.0419
_diffrn_reflns_av_sigmaI/netI 0.0577
_diffrn_reflns_limit_h_max 6
_diffrn_reflns_limit_h_min -16
_diffrn_reflns_limit_k_max 14
_diffrn_reflns_limit_k_min -14
_diffrn_reflns_limit_l_max 27
_diffrn_reflns_limit_l_min -28
_diffrn_reflns_number 18927
_diffrn_reflns_theta_full 26.00
_diffrn_reflns_theta_max 26.00
_diffrn_reflns_theta_min 1.90
_diffrn_standards_number 0
_exptl_absorpt_coefficient_mu 1.230
_exptl_absorpt_correction_T_max 0.8467
_exptl_absorpt_correction_T_min 0.7910
_exptl_absorpt_correction_type multi-scan
_exptl_absorpt_process_details '(SADABS; Sheldrick, 1996)'
_exptl_crystal_colour 'dark red'
_exptl_crystal_density_diffrn 1.596
_exptl_crystal_density_method 'not measured'
_exptl_crystal_description Block
_exptl_crystal_F_000 1840
_exptl_crystal_size_max 0.20
_exptl_crystal_size_mid 0.18
_exptl_crystal_size_min 0.14
_refine_diff_density_max 0.694
_refine_diff_density_min -0.388
_refine_ls_extinction_method none
_refine_ls_goodness_of_fit_ref 1.024
_refine_ls_hydrogen_treatment constr
_refine_ls_matrix_type full
_refine_ls_number_parameters 552
_refine_ls_number_reflns 7351
_refine_ls_number_restraints 76
_refine_ls_restrained_S_all 1.057
_refine_ls_R_factor_all 0.1040
_refine_ls_R_factor_gt 0.0631
_refine_ls_shift/su_max 0.000
_refine_ls_shift/su_mean 0.000
_refine_ls_structure_factor_coef Fsqd
_refine_ls_weighting_details 'calc w=1/[\s^2^(Fo^2^)+(0.0998P)^2^+0.0603P] where P=(Fo^2^+2Fc^2^)/3'
_refine_ls_weighting_scheme calc
_refine_ls_wR_factor_gt 0.1583
_refine_ls_wR_factor_ref 0.1885
_reflns_number_gt 4504
_reflns_number_total 7351
_reflns_threshold_expression I>2\s(I)
_cod_data_source_file jh2081.cif
_cod_data_source_block I
_cod_depositor_comments
;
The following automatic conversions were performed:
'_symmetry_cell_setting' value 'Monoclinic' changed to 'monoclinic'
according to '/home/saulius/struct/CIF-dictionaries/cif_core.dic'
dictionary named 'cif_core.dic' version 2.4.1 from 2010-06-29.

Automatic conversion script
Id: cif_fix_enum 1527 2010-12-29 10:47:43Z saulius 

The following automatic conversions were performed:

'_symmetry_cell_setting' value 'Monoclinic' changed to 'monoclinic'
according to /home/saulius/struct/CIF-dictionaries/cif_core.dic
dictionary named 'cif_core.dic' version 2.4.1 from 2010-06-29.

Automatic conversion script
Id: cif_fix_values 1715 2011-07-08 13:25:40Z adriana 
;
_cod_original_sg_symbol_H-M 'P 21/c'
_cod_database_code 2222385
_cod_database_fobs_code 2222385

loop_
_symmetry_equiv_pos_as_xyz
'x, y, z'
'-x, y+1/2, -z+1/2'
'-x, -y, -z'
'x, -y-1/2, z-1/2'

loop_
_atom_site_type_symbol
_atom_site_label
_atom_site_fract_x
_atom_site_fract_y
_atom_site_fract_z
_atom_site_U_iso_or_equiv
_atom_site_adp_type
_atom_site_calc_flag
_atom_site_refinement_flags
_atom_site_occupancy
_atom_site_disorder_assembly
_atom_site_disorder_group
Zn Zn1 0.20436(4) 0.80770(5) 0.44899(2) 0.0548(2) Uani d . 1 . .
Fe Fe1 0.43574(6) 0.43885(6) 0.69019(3) 0.0600(3) Uani d . 1 . .
N N1 0.0827(3) 0.7461(3) 0.48281(16) 0.0530(10) Uani d . 1 . .
N N2 0.2680(3) 0.6996(3) 0.50269(15) 0.0456(9) Uani d . 1 . .
N N3 0.3505(3) 0.8502(3) 0.44757(15) 0.0487(9) Uani d . 1 . .
N N4 0.1387(3) 0.9140(3) 0.38969(17) 0.0518(10) Uani d . 1 . .
N N5 0.1950(3) 0.7041(3) 0.36728(16) 0.0521(10) Uani d . 1 . .
C C1 -0.0112(4) 0.7820(5) 0.4727(2) 0.0634(14) Uani d . 1 . .
H H1 -0.0263 0.8416 0.4477 0.076 Uiso calc R 1 . .
C C2 -0.0865(4) 0.7331(5) 0.4983(3) 0.0697(15) Uani d . 1 . .
H H2 -0.1513 0.7598 0.4909 0.084 Uiso calc R 1 . .
C C3 -0.0647(4) 0.6452(5) 0.5345(3) 0.0733(16) Uani d . 1 . .
H H3 -0.1148 0.6110 0.5518 0.088 Uiso calc R 1 . .
C C4 0.0323(4) 0.6068(4) 0.5454(2) 0.0617(14) Uani d . 1 . .
H H4 0.0481 0.5470 0.5702 0.074 Uiso calc R 1 . .
C C5 0.1050(4) 0.6588(4) 0.5190(2) 0.0491(11) Uani d . 1 . .
C C6 0.2119(3) 0.6300(4) 0.52871(19) 0.0467(11) Uani d . 1 . .
C C7 0.2552(4) 0.5428(4) 0.5613(2) 0.0508(12) Uani d . 1 . .
H H7 0.2157 0.4935 0.5788 0.061 Uiso calc R 1 . .
C C8 0.3590(4) 0.5287(4) 0.56798(19) 0.0479(11) Uani d . 1 . .
C C9 0.4157(4) 0.6051(4) 0.54125(19) 0.0496(12) Uani d . 1 . .
H H9 0.4848 0.5989 0.5451 0.059 Uiso calc R 1 . .
C C10 0.3671(4) 0.6908(4) 0.50863(19) 0.0458(11) Uani d . 1 . .
C C11 0.4155(4) 0.7804(4) 0.47865(18) 0.0468(11) Uani d . 1 . .
C C12 0.5173(4) 0.7952(4) 0.4826(2) 0.0550(12) Uani d . 1 . .
H H12 0.5608 0.7457 0.5037 0.066 Uiso calc R 1 . .
C C13 0.5535(4) 0.8837(5) 0.4551(2) 0.0630(14) Uani d . 1 . .
H H13 0.6217 0.8961 0.4582 0.076 Uiso calc R 1 . .
C C14 0.4882(4) 0.9536(4) 0.4232(2) 0.0630(14) Uani d . 1 . .
H H14 0.5117 1.0132 0.4035 0.076 Uiso calc R 1 . .
C C15 0.3877(4) 0.9350(4) 0.4203(2) 0.0573(13) Uani d . 1 . .
H H15 0.3438 0.9833 0.3987 0.069 Uiso calc R 1 . .
C C16 0.4066(4) 0.4362(4) 0.6018(2) 0.0538(12) Uani d . 1 . .
C C17 0.3564(4) 0.3479(4) 0.6261(2) 0.0607(14) Uani d . 1 . .
H H17 0.2878 0.3366 0.6214 0.073 Uiso calc R 1 . .
C C18 0.4289(5) 0.2803(4) 0.6585(2) 0.0685(15) Uani d . 1 . .
H H18 0.4163 0.2165 0.6787 0.082 Uiso calc R 1 . .
C C19 0.5223(5) 0.3254(4) 0.6551(2) 0.0627(14) Uani d . 1 . .
H H19 0.5828 0.2968 0.6725 0.075 Uiso calc R 1 . .
C C20 0.5097(4) 0.4227(4) 0.6204(2) 0.0576(13) Uani d . 1 . .
H H20 0.5602 0.4693 0.6116 0.069 Uiso calc R 1 . .
C C21 0.3877(11) 0.5856(9) 0.7185(4) 0.129(4) Uani d . 1 . .
H H21 0.3529 0.6389 0.6950 0.154 Uiso calc R 1 . .
C C22 0.3467(7) 0.4982(11) 0.7467(5) 0.124(3) Uani d . 1 . .
H H22 0.2790 0.4837 0.7456 0.149 Uiso calc R 1 . .
C C23 0.4231(10) 0.4371(7) 0.7766(3) 0.111(3) Uani d . 1 . .
H H23 0.4161 0.3741 0.7988 0.133 Uiso calc R 1 . .
C C24 0.5111(6) 0.4856(9) 0.7677(3) 0.104(3) Uani d . 1 . .
H H24 0.5747 0.4619 0.7827 0.125 Uiso calc R 1 . .
C C25 0.4876(10) 0.5776(8) 0.7318(4) 0.121(3) Uani d . 1 . .
H H25 0.5337 0.6258 0.7190 0.145 Uiso calc R 1 . .
C C26 0.1117(4) 1.0154(4) 0.4009(2) 0.0639(14) Uani d . 1 . .
H H26 0.1209 1.0405 0.4392 0.077 Uiso calc R 1 . .
C C27 0.0695(4) 1.0866(5) 0.3568(3) 0.0670(15) Uani d . 1 . .
H H27 0.0495 1.1572 0.3660 0.080 Uiso calc R 1 . .
C C28 0.0580(4) 1.0523(5) 0.3007(3) 0.0664(15) Uani d . 1 . .
H H28 0.0306 1.0999 0.2713 0.080 Uiso calc R 1 . .
C C29 0.0872(4) 0.9458(4) 0.2867(2) 0.0563(13) Uani d D 1 . .
C C30 0.1280(3) 0.8781(4) 0.3332(2) 0.0495(12) Uani d . 1 . .
C C31 0.1599(4) 0.7679(4) 0.3213(2) 0.0492(11) Uani d . 1 . .
C C32 0.1538(4) 0.7321(4) 0.2627(2) 0.0590(13) Uani d D 1 . .
C C33 0.1874(4) 0.6231(5) 0.2546(3) 0.0736(16) Uani d . 1 . .
H H33 0.1850 0.5943 0.2172 0.088 Uiso calc R 1 . .
C C34 0.2231(5) 0.5604(5) 0.3014(3) 0.0786(18) Uani d . 1 . .
H H34 0.2475 0.4897 0.2962 0.094 Uiso calc R 1 . .
C C35 0.2228(4) 0.6029(4) 0.3573(2) 0.0615(14) Uani d . 1 . .
H H35 0.2434 0.5573 0.3890 0.074 Uiso calc R 1 . .
C C36 0.1118(5) 0.8027(5) 0.2176(2) 0.0738(17) Uani d D 1 . .
H H36 0.1069 0.7788 0.1792 0.089 Uiso calc R 1 . .
C C37 0.0788(4) 0.9035(5) 0.2291(2) 0.0699(16) Uani d D 1 . .
H H37 0.0496 0.9471 0.1984 0.084 Uiso calc R 1 . .
Cl Cl1 0.29132(13) 0.20924(14) 0.88948(8) 0.0823(5) Uani d . 1 . .
Cl Cl2 0.20806(12) 0.95499(13) 0.58898(6) 0.0699(4) Uani d DU 1 . .
O O1 0.3151(4) 0.1246(4) 0.9303(2) 0.1066(16) Uani d . 1 . .
O O2 0.1957(5) 0.1830(4) 0.8569(2) 0.1237(19) Uani d . 1 . .
O O3 0.2817(4) 0.3093(4) 0.9178(3) 0.131(2) Uani d . 1 . .
O O4 0.3644(7) 0.2106(8) 0.8557(4) 0.239(5) Uani d . 1 . .
O O5 0.1906(9) 0.9774(11) 0.5280(3) 0.097(4) Uani d PDU 0.502(11) A 1
O O6 0.1369(8) 0.8737(9) 0.6006(5) 0.107(4) Uani d PDU 0.502(11) A 1
O O7 0.3013(7) 0.9012(11) 0.6063(5) 0.148(6) Uani d PDU 0.502(11) A 1
O O8 0.2057(12) 1.0547(8) 0.6190(5) 0.139(5) Uani d PDU 0.502(11) A 1
O O8' 0.1199(8) 1.0109(11) 0.6002(6) 0.158(6) Uani d PDU 0.498(11) A 2
O O7' 0.2833(7) 1.0053(9) 0.6292(4) 0.105(4) Uani d PDU 0.498(11) A 2
O O6' 0.1978(11) 0.8411(6) 0.6059(5) 0.113(4) Uani d PDU 0.498(11) A 2
O O5' 0.2334(8) 0.9585(9) 0.5319(3) 0.072(3) Uani d PDU 0.498(11) A 2
N N6 0.0755(6) 0.3618(6) 0.6461(3) 0.109(2) Uani d . 1 . .
C C39 0.1134(6) 0.2945(6) 0.6748(3) 0.085(2) Uani d . 1 . .
C C38 0.1642(7) 0.2102(6) 0.7123(3) 0.115(3) Uani d . 1 . .
H H38A 0.1617 0.1410 0.6917 0.173 Uiso calc R 1 . .
H H38B 0.1321 0.2023 0.7465 0.173 Uiso calc R 1 . .
H H38C 0.2325 0.2314 0.7233 0.173 Uiso calc R 1 . .

loop_
_atom_site_aniso_label
_atom_site_aniso_U_11
_atom_site_aniso_U_22
_atom_site_aniso_U_33
_atom_site_aniso_U_12
_atom_site_aniso_U_13
_atom_site_aniso_U_23
Zn1 0.0575(4) 0.0587(4) 0.0477(4) 0.0035(3) 0.0053(3) 0.0062(3)
Fe1 0.0739(6) 0.0603(5) 0.0454(4) 0.0030(4) 0.0072(4) 0.0003(3)
N1 0.052(2) 0.062(3) 0.045(2) -0.002(2) 0.0067(19) -0.0031(19)
N2 0.048(2) 0.047(2) 0.041(2) -0.0035(18) 0.0045(17) 0.0043(17)
N3 0.057(2) 0.050(2) 0.038(2) -0.002(2) 0.0055(18) 0.0031(17)
N4 0.051(2) 0.055(2) 0.049(2) 0.006(2) 0.0072(19) -0.0014(19)
N5 0.056(2) 0.052(2) 0.047(2) -0.001(2) 0.0021(19) 0.0006(19)
C1 0.058(3) 0.070(3) 0.064(3) 0.003(3) 0.012(3) -0.007(3)
C2 0.053(3) 0.086(4) 0.070(4) 0.012(3) 0.008(3) -0.013(3)
C3 0.056(3) 0.085(4) 0.085(4) -0.011(3) 0.027(3) -0.020(4)
C4 0.071(4) 0.057(3) 0.059(3) -0.008(3) 0.014(3) -0.003(3)
C5 0.057(3) 0.046(3) 0.045(3) -0.006(2) 0.009(2) -0.006(2)
C6 0.049(3) 0.054(3) 0.038(2) -0.004(2) 0.008(2) -0.003(2)
C7 0.059(3) 0.048(3) 0.047(3) -0.006(2) 0.012(2) 0.006(2)
C8 0.059(3) 0.045(3) 0.040(2) -0.003(2) 0.007(2) 0.000(2)
C9 0.046(3) 0.054(3) 0.047(3) -0.005(2) 0.002(2) 0.001(2)
C10 0.051(3) 0.049(3) 0.037(2) -0.006(2) 0.003(2) -0.002(2)
C11 0.053(3) 0.050(3) 0.038(2) 0.001(2) 0.007(2) -0.001(2)
C12 0.054(3) 0.060(3) 0.051(3) 0.002(3) 0.008(2) 0.006(2)
C13 0.061(3) 0.075(4) 0.054(3) -0.016(3) 0.014(3) 0.004(3)
C14 0.076(4) 0.060(3) 0.055(3) -0.014(3) 0.019(3) 0.010(3)
C15 0.071(4) 0.050(3) 0.051(3) 0.000(3) 0.010(3) 0.012(2)
C16 0.067(3) 0.048(3) 0.047(3) -0.003(2) 0.007(2) 0.001(2)
C17 0.071(4) 0.053(3) 0.058(3) -0.008(3) 0.007(3) 0.009(2)
C18 0.093(4) 0.054(3) 0.058(3) 0.004(3) 0.009(3) 0.014(3)
C19 0.073(4) 0.056(3) 0.059(3) 0.016(3) 0.007(3) 0.004(2)
C20 0.071(4) 0.048(3) 0.053(3) 0.004(3) 0.005(3) 0.001(2)
C21 0.188(11) 0.107(7) 0.085(6) 0.044(8) -0.001(8) -0.031(5)
C22 0.102(7) 0.167(10) 0.112(7) -0.004(7) 0.046(6) -0.060(7)
C23 0.168(9) 0.114(6) 0.057(4) -0.006(7) 0.035(5) -0.002(4)
C24 0.095(6) 0.154(8) 0.058(4) 0.024(6) -0.013(4) -0.028(5)
C25 0.182(10) 0.104(6) 0.081(6) -0.055(7) 0.031(7) -0.046(5)
C26 0.068(3) 0.056(3) 0.068(3) 0.007(3) 0.010(3) -0.002(3)
C27 0.062(3) 0.057(3) 0.081(4) 0.013(3) 0.007(3) 0.008(3)
C28 0.059(3) 0.071(4) 0.067(4) 0.003(3) 0.002(3) 0.016(3)
C29 0.057(3) 0.060(3) 0.052(3) 0.002(3) 0.006(2) 0.008(2)
C30 0.042(3) 0.056(3) 0.049(3) -0.005(2) 0.000(2) 0.008(2)
C31 0.048(3) 0.049(3) 0.050(3) -0.001(2) 0.006(2) -0.001(2)
C32 0.064(3) 0.069(3) 0.044(3) -0.005(3) 0.007(2) -0.001(2)
C33 0.086(4) 0.077(4) 0.059(4) 0.000(3) 0.015(3) -0.022(3)
C34 0.101(5) 0.060(3) 0.074(4) 0.002(3) 0.011(4) -0.011(3)
C35 0.071(4) 0.051(3) 0.061(3) 0.004(3) 0.005(3) -0.002(2)
C36 0.088(4) 0.086(4) 0.045(3) -0.009(4) 0.002(3) -0.002(3)
C37 0.078(4) 0.084(4) 0.045(3) 0.002(3) 0.000(3) 0.014(3)
Cl1 0.0835(11) 0.0773(10) 0.0883(11) 0.0114(9) 0.0201(9) 0.0003(9)
Cl2 0.0786(10) 0.0795(10) 0.0535(8) -0.0053(8) 0.0158(7) -0.0020(7)
O1 0.110(4) 0.079(3) 0.122(4) -0.010(3) -0.017(3) 0.013(3)
O2 0.138(5) 0.129(4) 0.092(3) 0.022(4) -0.028(3) -0.025(3)
O3 0.114(4) 0.079(3) 0.186(6) 0.019(3) -0.038(4) -0.044(3)
O4 0.218(8) 0.266(10) 0.274(9) 0.077(8) 0.186(8) 0.118(8)
O5 0.105(7) 0.109(6) 0.076(5) 0.011(5) 0.007(4) 0.018(4)
O6 0.092(6) 0.138(6) 0.096(6) -0.028(5) 0.036(5) 0.005(5)
O7 0.136(7) 0.161(7) 0.143(7) 0.014(5) 0.002(5) 0.008(5)
O8 0.161(7) 0.127(6) 0.129(7) 0.013(5) 0.013(5) -0.044(5)
O8' 0.130(7) 0.172(8) 0.175(8) 0.021(5) 0.032(5) 0.004(5)
O7' 0.100(6) 0.130(6) 0.083(5) -0.022(5) 0.002(4) -0.014(4)
O6' 0.143(7) 0.099(6) 0.097(6) 0.007(5) 0.019(5) 0.014(4)
O5' 0.083(5) 0.082(5) 0.055(4) -0.016(4) 0.023(4) -0.007(4)
N6 0.135(6) 0.103(5) 0.086(5) -0.011(4) 0.009(4) -0.021(4)
C39 0.110(6) 0.087(5) 0.063(4) -0.021(4) 0.029(4) -0.021(4)
C38 0.140(7) 0.113(6) 0.096(5) -0.010(6) 0.029(5) 0.014(5)

loop_
_atom_type_symbol
_atom_type_description
_atom_type_scat_dispersion_real
_atom_type_scat_dispersion_imag
_atom_type_scat_source
C C 0.0033 0.0016 'International Tables Vol C Tables 4.2.6.8 and 6.1.1.4'
H H 0.0000 0.0000 'International Tables Vol C Tables 4.2.6.8 and 6.1.1.4'
N N 0.0061 0.0033 'International Tables Vol C Tables 4.2.6.8 and 6.1.1.4'
O O 0.0106 0.0060 'International Tables Vol C Tables 4.2.6.8 and 6.1.1.4'
Cl Cl 0.1484 0.1585 'International Tables Vol C Tables 4.2.6.8 and 6.1.1.4'
Fe Fe 0.3463 0.8444 'International Tables Vol C Tables 4.2.6.8 and 6.1.1.4'
Zn Zn 0.2839 1.4301 'International Tables Vol C Tables 4.2.6.8 and 6.1.1.4'

loop_
_geom_angle_atom_site_label_1
_geom_angle_atom_site_label_2
_geom_angle_atom_site_label_3
_geom_angle_site_symmetry_1
_geom_angle_site_symmetry_3
_geom_angle
_geom_angle_publ_flag
N2 Zn1 N4 . . 176.86(16) ?
N2 Zn1 N3 . . 80.30(15) ?
N4 Zn1 N3 . . 99.75(15) ?
N2 Zn1 N1 . . 79.61(16) ?
N4 Zn1 N1 . . 100.90(16) ?
N3 Zn1 N1 . . 157.18(15) ?
N2 Zn1 N5 . . 97.73(15) ?
N4 Zn1 N5 . . 79.13(15) ?
N3 Zn1 N5 . . 94.09(15) ?
N1 Zn1 N5 . . 99.23(15) ?
C25 Fe1 C20 . . 106.5(3) ?
C25 Fe1 C24 . . 40.6(3) ?
C20 Fe1 C24 . . 119.4(3) ?
C25 Fe1 C22 . . 66.1(4) ?
C20 Fe1 C22 . . 162.2(5) ?
C24 Fe1 C22 . . 66.5(3) ?
C25 Fe1 C21 . . 39.0(4) ?
C20 Fe1 C21 . . 123.9(4) ?
C24 Fe1 C21 . . 67.3(4) ?
C22 Fe1 C21 . . 40.3(4) ?
C25 Fe1 C23 . . 66.9(3) ?
C20 Fe1 C23 . . 154.5(4) ?
C24 Fe1 C23 . . 39.5(3) ?
C22 Fe1 C23 . . 39.7(4) ?
C21 Fe1 C23 . . 67.5(4) ?
C25 Fe1 C16 . . 120.2(3) ?
C20 Fe1 C16 . . 40.9(2) ?
C24 Fe1 C16 . . 154.8(4) ?
C22 Fe1 C16 . . 127.2(4) ?
C21 Fe1 C16 . . 108.2(3) ?
C23 Fe1 C16 . . 164.0(4) ?
C25 Fe1 C17 . . 156.3(4) ?
C20 Fe1 C17 . . 68.6(2) ?
C24 Fe1 C17 . . 162.3(4) ?
C22 Fe1 C17 . . 111.2(3) ?
C21 Fe1 C17 . . 123.2(4) ?
C23 Fe1 C17 . . 127.4(3) ?
C16 Fe1 C17 . . 40.90(19) ?
C25 Fe1 C19 . . 124.6(4) ?
C20 Fe1 C19 . . 40.93(19) ?
C24 Fe1 C19 . . 107.0(3) ?
C22 Fe1 C19 . . 156.6(5) ?
C21 Fe1 C19 . . 160.4(5) ?
C23 Fe1 C19 . . 120.9(4) ?
C16 Fe1 C19 . . 68.4(2) ?
C17 Fe1 C19 . . 67.8(2) ?
C25 Fe1 C18 . . 161.1(5) ?
C20 Fe1 C18 . . 68.1(2) ?
C24 Fe1 C18 . . 124.9(3) ?
C22 Fe1 C18 . . 124.1(4) ?
C21 Fe1 C18 . . 158.8(5) ?
C23 Fe1 C18 . . 109.7(3) ?
C16 Fe1 C18 . . 68.38(19) ?
C17 Fe1 C18 . . 40.5(2) ?
C19 Fe1 C18 . . 39.7(2) ?
C1 N1 C5 . . 119.3(5) ?
C1 N1 Zn1 . . 127.5(4) ?
C5 N1 Zn1 . . 113.2(3) ?
C6 N2 C10 . . 122.0(4) ?
C6 N2 Zn1 . . 119.3(3) ?
C10 N2 Zn1 . . 118.5(3) ?
C15 N3 C11 . . 118.0(4) ?
C15 N3 Zn1 . . 128.7(3) ?
C11 N3 Zn1 . . 113.3(3) ?
C26 N4 C30 . . 119.2(4) ?
C26 N4 Zn1 . . 125.0(4) ?
C30 N4 Zn1 . . 115.7(3) ?
C35 N5 C31 . . 118.3(4) ?
C35 N5 Zn1 . . 132.9(3) ?
C31 N5 Zn1 . . 108.6(3) ?
N1 C1 C2 . . 121.8(5) ?
N1 C1 H1 . . 119.1 ?
C2 C1 H1 . . 119.1 ?
C3 C2 C1 . . 119.2(5) ?
C3 C2 H2 . . 120.4 ?
C1 C2 H2 . . 120.4 ?
C2 C3 C4 . . 119.8(6) ?
C2 C3 H3 . . 120.1 ?
C4 C3 H3 . . 120.1 ?
C5 C4 C3 . . 118.8(5) ?
C5 C4 H4 . . 120.6 ?
C3 C4 H4 . . 120.6 ?
N1 C5 C4 . . 121.1(5) ?
N1 C5 C6 . . 114.2(4) ?
C4 C5 C6 . . 124.7(4) ?
N2 C6 C7 . . 120.3(4) ?
N2 C6 C5 . . 112.9(4) ?
C7 C6 C5 . . 126.8(4) ?
C6 C7 C8 . . 119.9(4) ?
C6 C7 H7 . . 120.1 ?
C8 C7 H7 . . 120.1 ?
C9 C8 C7 . . 118.2(4) ?
C9 C8 C16 . . 120.9(4) ?
C7 C8 C16 . . 120.9(4) ?
C10 C9 C8 . . 118.9(4) ?
C10 C9 H9 . . 120.5 ?
C8 C9 H9 . . 120.5 ?
N2 C10 C9 . . 120.7(4) ?
N2 C10 C11 . . 113.3(4) ?
C9 C10 C11 . . 126.1(4) ?
N3 C11 C12 . . 121.7(4) ?
N3 C11 C10 . . 114.0(4) ?
C12 C11 C10 . . 124.3(4) ?
C13 C12 C11 . . 119.1(5) ?
C13 C12 H12 . . 120.4 ?
C11 C12 H12 . . 120.4 ?
C14 C13 C12 . . 119.4(5) ?
C14 C13 H13 . . 120.3 ?
C12 C13 H13 . . 120.3 ?
C13 C14 C15 . . 119.3(5) ?
C13 C14 H14 . . 120.4 ?
C15 C14 H14 . . 120.4 ?
N3 C15 C14 . . 122.5(5) ?
N3 C15 H15 . . 118.8 ?
C14 C15 H15 . . 118.8 ?
C20 C16 C17 . . 107.4(4) ?
C20 C16 C8 . . 126.5(5) ?
C17 C16 C8 . . 125.9(5) ?
C20 C16 Fe1 . . 69.2(3) ?
C17 C16 Fe1 . . 69.7(3) ?
C8 C16 Fe1 . . 122.6(3) ?
C18 C17 C16 . . 108.0(5) ?
C18 C17 Fe1 . . 70.3(3) ?
C16 C17 Fe1 . . 69.4(3) ?
C18 C17 H17 . . 126.0 ?
C16 C17 H17 . . 126.0 ?
Fe1 C17 H17 . . 125.8 ?
C19 C18 C17 . . 108.3(5) ?
C19 C18 Fe1 . . 69.9(3) ?
C17 C18 Fe1 . . 69.1(3) ?
C19 C18 H18 . . 125.8 ?
C17 C18 H18 . . 125.8 ?
Fe1 C18 H18 . . 126.7 ?
C18 C19 C20 . . 108.5(5) ?
C18 C19 Fe1 . . 70.4(3) ?
C20 C19 Fe1 . . 68.7(3) ?
C18 C19 H19 . . 125.8 ?
C20 C19 H19 . . 125.8 ?
Fe1 C19 H19 . . 126.6 ?
C16 C20 C19 . . 107.8(5) ?
C16 C20 Fe1 . . 69.9(3) ?
C19 C20 Fe1 . . 70.3(3) ?
C16 C20 H20 . . 126.1 ?
C19 C20 H20 . . 126.1 ?
Fe1 C20 H20 . . 125.2 ?
C25 C21 C22 . . 106.8(9) ?
C25 C21 Fe1 . . 69.9(5) ?
C22 C21 Fe1 . . 69.8(5) ?
C25 C21 H21 . . 126.6 ?
C22 C21 H21 . . 126.6 ?
Fe1 C21 H21 . . 125.3 ?
C23 C22 C21 . . 108.7(9) ?
C23 C22 Fe1 . . 70.3(5) ?
C21 C22 Fe1 . . 69.9(5) ?
C23 C22 H22 . . 125.6 ?
C21 C22 H22 . . 125.6 ?
Fe1 C22 H22 . . 125.8 ?
C24 C23 C22 . . 107.7(8) ?
C24 C23 Fe1 . . 69.9(4) ?
C22 C23 Fe1 . . 70.0(4) ?
C24 C23 H23 . . 126.1 ?
C22 C23 H23 . . 126.1 ?
Fe1 C23 H23 . . 125.5 ?
C23 C24 C25 . . 107.3(8) ?
C23 C24 Fe1 . . 70.6(4) ?
C25 C24 Fe1 . . 69.3(4) ?
C23 C24 H24 . . 126.3 ?
C25 C24 H24 . . 126.3 ?
Fe1 C24 H24 . . 125.3 ?
C21 C25 C24 . . 109.4(9) ?
C21 C25 Fe1 . . 71.1(5) ?
C24 C25 Fe1 . . 70.1(4) ?
C21 C25 H25 . . 125.3 ?
C24 C25 H25 . . 125.3 ?
Fe1 C25 H25 . . 125.2 ?
N4 C26 C27 . . 121.9(5) ?
N4 C26 H26 . . 119.1 ?
C27 C26 H26 . . 119.1 ?
C28 C27 C26 . . 119.8(5) ?
C28 C27 H27 . . 120.1 ?
C26 C27 H27 . . 120.1 ?
C27 C28 C29 . . 120.3(5) ?
C27 C28 H28 . . 119.8 ?
C29 C28 H28 . . 119.8 ?
C28 C29 C30 . . 116.9(5) ?
C28 C29 C37 . . 124.2(5) ?
C30 C29 C37 . . 119.0(5) ?
N4 C30 C29 . . 122.0(4) ?
N4 C30 C31 . . 118.8(4) ?
C29 C30 C31 . . 119.2(4) ?
N5 C31 C32 . . 123.4(4) ?
N5 C31 C30 . . 117.4(4) ?
C32 C31 C30 . . 119.2(4) ?
C36 C32 C31 . . 119.4(5) ?
C36 C32 C33 . . 124.8(5) ?
C31 C32 C33 . . 115.7(4) ?
C34 C33 C32 . . 120.0(5) ?
C34 C33 H33 . . 120.0 ?
C32 C33 H33 . . 120.0 ?
C33 C34 C35 . . 119.4(5) ?
C33 C34 H34 . . 120.3 ?
C35 C34 H34 . . 120.3 ?
N5 C35 C34 . . 123.0(5) ?
N5 C35 H35 . . 118.5 ?
C34 C35 H35 . . 118.5 ?
C37 C36 C32 . . 121.2(5) ?
C37 C36 H36 . . 119.4 ?
C32 C36 H36 . . 119.4 ?
C36 C37 C29 . . 122.0(5) ?
C36 C37 H37 . . 119.0 ?
C29 C37 H37 . . 119.0 ?
O4 Cl1 O3 . . 112.8(6) ?
O4 Cl1 O1 . . 106.3(4) ?
O3 Cl1 O1 . . 110.2(3) ?
O4 Cl1 O2 . . 112.2(6) ?
O3 Cl1 O2 . . 107.7(3) ?
O1 Cl1 O2 . . 107.5(3) ?
O8 Cl2 O5' . . 117.8(7) ?
O8 Cl2 O7' . . 50.7(6) ?
O5' Cl2 O7' . . 111.0(6) ?
O8 Cl2 O8' . . 54.7(7) ?
O5' Cl2 O8' . . 118.1(7) ?
O7' Cl2 O8' . . 102.8(7) ?
O8 Cl2 O6 . . 116.1(7) ?
O5' Cl2 O6 . . 116.9(6) ?
O7' Cl2 O6 . . 127.8(6) ?
O8' Cl2 O6 . . 71.9(7) ?
O8 Cl2 O5 . . 108.5(7) ?
O7' Cl2 O5 . . 125.2(7) ?
O8' Cl2 O5 . . 93.4(7) ?
O6 Cl2 O5 . . 107.0(7) ?
O8 Cl2 O7 . . 109.4(7) ?
O5' Cl2 O7 . . 87.7(7) ?
O7' Cl2 O7 . . 58.8(6) ?
O8' Cl2 O7 . . 153.4(7) ?
O6 Cl2 O7 . . 103.1(7) ?
O5 Cl2 O7 . . 112.8(7) ?
O8 Cl2 O6' . . 132.9(7) ?
O5' Cl2 O6' . . 109.1(6) ?
O7' Cl2 O6' . . 108.5(6) ?
O8' Cl2 O6' . . 106.8(7) ?
O5 Cl2 O6' . . 116.2(7) ?
O7 Cl2 O6' . . 66.7(7) ?
N6 C39 C38 . . 178.4(9) ?
C39 C38 H38A . . 109.5 ?
C39 C38 H38B . . 109.5 ?
H38A C38 H38B . . 109.5 ?
C39 C38 H38C . . 109.5 ?
H38A C38 H38C . . 109.5 ?
H38B C38 H38C . . 109.5 ?

loop_
_geom_bond_atom_site_label_1
_geom_bond_atom_site_label_2
_geom_bond_site_symmetry_2
_geom_bond_distance
_geom_bond_publ_flag
Zn1 N2 . 1.925(4) ?
Zn1 N4 . 2.000(4) ?
Zn1 N3 . 2.050(4) ?
Zn1 N1 . 2.057(4) ?
Zn1 N5 . 2.259(4) ?
Fe1 C25 . 2.013(7) ?
Fe1 C20 . 2.021(5) ?
Fe1 C24 . 2.022(6) ?
Fe1 C22 . 2.027(8) ?
Fe1 C21 . 2.028(8) ?
Fe1 C23 . 2.031(7) ?
Fe1 C16 . 2.031(5) ?
Fe1 C17 . 2.034(5) ?
Fe1 C19 . 2.043(5) ?
Fe1 C18 . 2.050(6) ?
N1 C1 . 1.334(6) ?
N1 C5 . 1.356(6) ?
N2 C6 . 1.331(6) ?
N2 C10 . 1.335(6) ?
N3 C15 . 1.337(6) ?
N3 C11 . 1.355(6) ?
N4 C26 . 1.316(6) ?
N4 C30 . 1.366(6) ?
N5 C35 . 1.310(6) ?
N5 C31 . 1.350(6) ?
C1 C2 . 1.379(8) ?
C1 H1 . 0.9300 ?
C2 C3 . 1.361(8) ?
C2 H2 . 0.9300 ?
C3 C4 . 1.384(8) ?
C3 H3 . 0.9300 ?
C4 C5 . 1.380(7) ?
C4 H4 . 0.9300 ?
C5 C6 . 1.476(7) ?
C6 C7 . 1.380(6) ?
C7 C8 . 1.404(7) ?
C7 H7 . 0.9300 ?
C8 C9 . 1.398(6) ?
C8 C16 . 1.465(6) ?
C9 C10 . 1.395(6) ?
C9 H9 . 0.9300 ?
C10 C11 . 1.486(6) ?
C11 C12 . 1.381(7) ?
C12 C13 . 1.369(7) ?
C12 H12 . 0.9300 ?
C13 C14 . 1.367(7) ?
C13 H13 . 0.9300 ?
C14 C15 . 1.373(7) ?
C14 H14 . 0.9300 ?
C15 H15 . 0.9300 ?
C16 C20 . 1.414(7) ?
C16 C17 . 1.421(7) ?
C17 C18 . 1.414(7) ?
C17 H17 . 0.9300 ?
C18 C19 . 1.390(8) ?
C18 H18 . 0.9300 ?
C19 C20 . 1.421(7) ?
C19 H19 . 0.9300 ?
C20 H20 . 0.9300 ?
C21 C25 . 1.349(13) ?
C21 C22 . 1.397(13) ?
C21 H21 . 0.9300 ?
C22 C23 . 1.380(12) ?
C22 H22 . 0.9300 ?
C23 C24 . 1.368(11) ?
C23 H23 . 0.9300 ?
C24 C25 . 1.400(11) ?
C24 H24 . 0.9300 ?
C25 H25 . 0.9300 ?
C26 C27 . 1.396(7) ?
C26 H26 . 0.9300 ?
C27 C28 . 1.354(8) ?
C27 H27 . 0.9300 ?
C28 C29 . 1.398(7) ?
C28 H28 . 0.9300 ?
C29 C30 . 1.407(6) ?
C29 C37 . 1.419(6) ?
C30 C31 . 1.439(7) ?
C31 C32 . 1.415(6) ?
C32 C36 . 1.409(6) ?
C32 C33 . 1.416(8) ?
C33 C34 . 1.357(8) ?
C33 H33 . 0.9300 ?
C34 C35 . 1.393(8) ?
C34 H34 . 0.9300 ?
C35 H35 . 0.9300 ?
C36 C37 . 1.336(7) ?
C36 H36 . 0.9300 ?
C37 H37 . 0.9300 ?
Cl1 O4 . 1.342(7) ?
Cl1 O3 . 1.391(5) ?
Cl1 O1 . 1.400(5) ?
Cl1 O2 . 1.443(5) ?
Cl2 O8 . 1.393(7) ?
Cl2 O5' . 1.411(6) ?
Cl2 O7' . 1.421(7) ?
Cl2 O8' . 1.426(8) ?
Cl2 O6 . 1.427(7) ?
Cl2 O5 . 1.427(7) ?
Cl2 O7 . 1.429(8) ?
Cl2 O6' . 1.443(7) ?
N6 C39 . 1.129(9) ?
C39 C38 . 1.451(10) ?
C38 H38A . 0.9600 ?
C38 H38B . 0.9600 ?
C38 H38C . 0.9600 ?

loop_
_geom_torsion_atom_site_label_1
_geom_torsion_atom_site_label_2
_geom_torsion_atom_site_label_3
_geom_torsion_atom_site_label_4
_geom_torsion_site_symmetry_1
_geom_torsion_site_symmetry_2
_geom_torsion_site_symmetry_3
_geom_torsion_site_symmetry_4
_geom_torsion
_geom_torsion_publ_flag
N2 Zn1 N1 C1 . . . . 174.4(4) ?
N4 Zn1 N1 C1 . . . . -8.7(4) ?
N3 Zn1 N1 C1 . . . . 145.7(4) ?
N5 Zn1 N1 C1 . . . . -89.3(4) ?
N2 Zn1 N1 C5 . . . . -5.9(3) ?
N4 Zn1 N1 C5 . . . . 170.9(3) ?
N3 Zn1 N1 C5 . . . . -34.6(6) ?
N5 Zn1 N1 C5 . . . . 90.3(3) ?
N3 Zn1 N2 C6 . . . . 177.7(3) ?
N1 Zn1 N2 C6 . . . . 8.6(3) ?
N5 Zn1 N2 C6 . . . . -89.4(3) ?
N3 Zn1 N2 C10 . . . . -8.1(3) ?
N1 Zn1 N2 C10 . . . . -177.2(4) ?
N5 Zn1 N2 C10 . . . . 84.8(3) ?
N2 Zn1 N3 C15 . . . . -175.2(4) ?
N4 Zn1 N3 C15 . . . . 8.0(4) ?
N1 Zn1 N3 C15 . . . . -146.6(4) ?
N5 Zn1 N3 C15 . . . . 87.7(4) ?
N2 Zn1 N3 C11 . . . . 5.2(3) ?
N4 Zn1 N3 C11 . . . . -171.6(3) ?
N1 Zn1 N3 C11 . . . . 33.8(6) ?
N5 Zn1 N3 C11 . . . . -91.9(3) ?
N3 Zn1 N4 C26 . . . . -87.6(4) ?
N1 Zn1 N4 C26 . . . . 82.6(4) ?
N5 Zn1 N4 C26 . . . . -180.0(5) ?
N3 Zn1 N4 C30 . . . . 88.0(3) ?
N1 Zn1 N4 C30 . . . . -101.8(3) ?
N5 Zn1 N4 C30 . . . . -4.4(3) ?
N2 Zn1 N5 C35 . . . . -0.1(5) ?
N4 Zn1 N5 C35 . . . . 179.8(5) ?
N3 Zn1 N5 C35 . . . . 80.6(5) ?
N1 Zn1 N5 C35 . . . . -80.8(5) ?
N2 Zn1 N5 C31 . . . . -174.4(3) ?
N4 Zn1 N5 C31 . . . . 5.6(3) ?
N3 Zn1 N5 C31 . . . . -93.6(3) ?
N1 Zn1 N5 C31 . . . . 105.0(3) ?
C5 N1 C1 C2 . . . . 0.3(7) ?
Zn1 N1 C1 C2 . . . . 180.0(4) ?
N1 C1 C2 C3 . . . . -0.6(8) ?
C1 C2 C3 C4 . . . . 0.5(8) ?
C2 C3 C4 C5 . . . . -0.3(8) ?
C1 N1 C5 C4 . . . . -0.1(7) ?
Zn1 N1 C5 C4 . . . . -179.8(4) ?
C1 N1 C5 C6 . . . . -177.4(4) ?
Zn1 N1 C5 C6 . . . . 2.9(5) ?
C3 C4 C5 N1 . . . . 0.1(7) ?
C3 C4 C5 C6 . . . . 177.1(5) ?
C10 N2 C6 C7 . . . . -2.5(7) ?
Zn1 N2 C6 C7 . . . . 171.5(3) ?
C10 N2 C6 C5 . . . . 176.7(4) ?
Zn1 N2 C6 C5 . . . . -9.3(5) ?
N1 C5 C6 N2 . . . . 3.7(6) ?
C4 C5 C6 N2 . . . . -173.5(4) ?
N1 C5 C6 C7 . . . . -177.2(4) ?
C4 C5 C6 C7 . . . . 5.6(8) ?
N2 C6 C7 C8 . . . . 1.2(7) ?
C5 C6 C7 C8 . . . . -177.9(4) ?
C6 C7 C8 C9 . . . . 0.4(7) ?
C6 C7 C8 C16 . . . . -179.3(4) ?
C7 C8 C9 C10 . . . . -0.8(6) ?
C16 C8 C9 C10 . . . . 178.9(4) ?
C6 N2 C10 C9 . . . . 2.1(7) ?
Zn1 N2 C10 C9 . . . . -172.0(3) ?
C6 N2 C10 C11 . . . . -176.8(4) ?
Zn1 N2 C10 C11 . . . . 9.1(5) ?
C8 C9 C10 N2 . . . . -0.4(7) ?
C8 C9 C10 C11 . . . . 178.4(4) ?
C15 N3 C11 C12 . . . . 0.1(6) ?
Zn1 N3 C11 C12 . . . . 179.7(4) ?
C15 N3 C11 C10 . . . . 178.3(4) ?
Zn1 N3 C11 C10 . . . . -2.0(5) ?
N2 C10 C11 N3 . . . . -4.2(5) ?
C9 C10 C11 N3 . . . . 176.9(4) ?
N2 C10 C11 C12 . . . . 174.0(4) ?
C9 C10 C11 C12 . . . . -4.8(7) ?
N3 C11 C12 C13 . . . . 1.0(7) ?
C10 C11 C12 C13 . . . . -177.1(4) ?
C11 C12 C13 C14 . . . . -1.7(8) ?
C12 C13 C14 C15 . . . . 1.4(8) ?
C11 N3 C15 C14 . . . . -0.4(7) ?
Zn1 N3 C15 C14 . . . . -179.9(4) ?
C13 C14 C15 N3 . . . . -0.4(8) ?
C9 C8 C16 C20 . . . . 12.0(7) ?
C7 C8 C16 C20 . . . . -168.2(5) ?
C9 C8 C16 C17 . . . . -173.5(5) ?
C7 C8 C16 C17 . . . . 6.2(7) ?
C9 C8 C16 Fe1 . . . . 99.1(5) ?
C7 C8 C16 Fe1 . . . . -81.1(5) ?
C25 Fe1 C16 C20 . . . . 80.2(5) ?
C24 Fe1 C16 C20 . . . . 46.0(7) ?
C22 Fe1 C16 C20 . . . . 161.8(5) ?
C21 Fe1 C16 C20 . . . . 121.1(6) ?
C23 Fe1 C16 C20 . . . . -167.2(10) ?
C17 Fe1 C16 C20 . . . . -118.8(4) ?
C19 Fe1 C16 C20 . . . . -38.3(3) ?
C18 Fe1 C16 C20 . . . . -81.1(3) ?
C25 Fe1 C16 C17 . . . . -161.0(5) ?
C20 Fe1 C16 C17 . . . . 118.8(4) ?
C24 Fe1 C16 C17 . . . . 164.7(6) ?
C22 Fe1 C16 C17 . . . . -79.4(6) ?
C21 Fe1 C16 C17 . . . . -120.1(6) ?
C23 Fe1 C16 C17 . . . . -48.4(11) ?
C19 Fe1 C16 C17 . . . . 80.5(3) ?
C18 Fe1 C16 C17 . . . . 37.7(3) ?
C25 Fe1 C16 C8 . . . . -40.7(7) ?
C20 Fe1 C16 C8 . . . . -120.9(5) ?
C24 Fe1 C16 C8 . . . . -74.9(8) ?
C22 Fe1 C16 C8 . . . . 40.9(7) ?
C21 Fe1 C16 C8 . . . . 0.3(7) ?
C23 Fe1 C16 C8 . . . . 72.0(11) ?
C17 Fe1 C16 C8 . . . . 120.3(6) ?
C19 Fe1 C16 C8 . . . . -159.1(5) ?
C18 Fe1 C16 C8 . . . . 158.0(5) ?
C20 C16 C17 C18 . . . . -0.9(6) ?
C8 C16 C17 C18 . . . . -176.2(5) ?
Fe1 C16 C17 C18 . . . . -60.0(4) ?
C20 C16 C17 Fe1 . . . . 59.1(3) ?
C8 C16 C17 Fe1 . . . . -116.2(5) ?
C25 Fe1 C17 C18 . . . . 163.2(8) ?
C20 Fe1 C17 C18 . . . . 81.0(4) ?
C24 Fe1 C17 C18 . . . . -39.4(10) ?
C22 Fe1 C17 C18 . . . . -118.1(6) ?
C21 Fe1 C17 C18 . . . . -161.7(6) ?
C23 Fe1 C17 C18 . . . . -76.0(6) ?
C16 Fe1 C17 C18 . . . . 119.0(5) ?
C19 Fe1 C17 C18 . . . . 36.7(3) ?
C25 Fe1 C17 C16 . . . . 44.2(10) ?
C20 Fe1 C17 C16 . . . . -38.0(3) ?
C24 Fe1 C17 C16 . . . . -158.4(9) ?
C22 Fe1 C17 C16 . . . . 122.9(6) ?
C21 Fe1 C17 C16 . . . . 79.3(6) ?
C23 Fe1 C17 C16 . . . . 165.0(5) ?
C19 Fe1 C17 C16 . . . . -82.3(3) ?
C18 Fe1 C17 C16 . . . . -119.0(5) ?
C16 C17 C18 C19 . . . . 0.4(6) ?
Fe1 C17 C18 C19 . . . . -59.0(4) ?
C16 C17 C18 Fe1 . . . . 59.4(3) ?
C25 Fe1 C18 C19 . . . . -39.1(10) ?
C20 Fe1 C18 C19 . . . . 37.7(3) ?
C24 Fe1 C18 C19 . . . . -73.7(5) ?
C22 Fe1 C18 C19 . . . . -157.0(5) ?
C21 Fe1 C18 C19 . . . . 166.5(9) ?
C23 Fe1 C18 C19 . . . . -115.1(5) ?
C16 Fe1 C18 C19 . . . . 81.9(3) ?
C17 Fe1 C18 C19 . . . . 119.9(5) ?
C25 Fe1 C18 C17 . . . . -159.0(9) ?
C20 Fe1 C18 C17 . . . . -82.2(3) ?
C24 Fe1 C18 C17 . . . . 166.4(4) ?
C22 Fe1 C18 C17 . . . . 83.1(6) ?
C21 Fe1 C18 C17 . . . . 46.6(10) ?
C23 Fe1 C18 C17 . . . . 125.0(5) ?
C16 Fe1 C18 C17 . . . . -38.0(3) ?
C19 Fe1 C18 C17 . . . . -119.9(5) ?
C17 C18 C19 C20 . . . . 0.2(6) ?
Fe1 C18 C19 C20 . . . . -58.4(4) ?
C17 C18 C19 Fe1 . . . . 58.6(4) ?
C25 Fe1 C19 C18 . . . . 165.7(5) ?
C20 Fe1 C19 C18 . . . . -119.9(5) ?
C24 Fe1 C19 C18 . . . . 124.6(5) ?
C22 Fe1 C19 C18 . . . . 54.7(9) ?
C21 Fe1 C19 C18 . . . . -165.4(9) ?
C23 Fe1 C19 C18 . . . . 83.8(5) ?
C16 Fe1 C19 C18 . . . . -81.7(3) ?
C17 Fe1 C19 C18 . . . . -37.5(3) ?
C25 Fe1 C19 C20 . . . . -74.4(5) ?
C24 Fe1 C19 C20 . . . . -115.5(5) ?
C22 Fe1 C19 C20 . . . . 174.6(7) ?
C21 Fe1 C19 C20 . . . . -45.5(10) ?
C23 Fe1 C19 C20 . . . . -156.3(5) ?
C16 Fe1 C19 C20 . . . . 38.2(3) ?
C17 Fe1 C19 C20 . . . . 82.4(3) ?
C18 Fe1 C19 C20 . . . . 119.9(5) ?
C17 C16 C20 C19 . . . . 1.0(6) ?
C8 C16 C20 C19 . . . . 176.3(4) ?
Fe1 C16 C20 C19 . . . . 60.4(3) ?
C17 C16 C20 Fe1 . . . . -59.4(3) ?
C8 C16 C20 Fe1 . . . . 115.8(5) ?
C18 C19 C20 C16 . . . . -0.8(6) ?
Fe1 C19 C20 C16 . . . . -60.2(4) ?
C18 C19 C20 Fe1 . . . . 59.4(4) ?
C25 Fe1 C20 C16 . . . . -117.4(5) ?
C24 Fe1 C20 C16 . . . . -159.5(4) ?
C22 Fe1 C20 C16 . . . . -54.6(11) ?
C21 Fe1 C20 C16 . . . . -78.4(5) ?
C23 Fe1 C20 C16 . . . . 171.8(6) ?
C17 Fe1 C20 C16 . . . . 38.1(3) ?
C19 Fe1 C20 C16 . . . . 118.4(4) ?
C18 Fe1 C20 C16 . . . . 81.8(3) ?
C25 Fe1 C20 C19 . . . . 124.2(5) ?
C24 Fe1 C20 C19 . . . . 82.1(5) ?
C22 Fe1 C20 C19 . . . . -173.0(10) ?
C21 Fe1 C20 C19 . . . . 163.2(5) ?
C23 Fe1 C20 C19 . . . . 53.4(8) ?
C16 Fe1 C20 C19 . . . . -118.4(4) ?
C17 Fe1 C20 C19 . . . . -80.4(3) ?
C18 Fe1 C20 C19 . . . . -36.6(3) ?
C20 Fe1 C21 C25 . . . . -73.5(7) ?
C24 Fe1 C21 C25 . . . . 37.7(6) ?
C22 Fe1 C21 C25 . . . . 117.5(9) ?
C23 Fe1 C21 C25 . . . . 80.6(6) ?
C16 Fe1 C21 C25 . . . . -115.9(6) ?
C17 Fe1 C21 C25 . . . . -158.5(5) ?
C19 Fe1 C21 C25 . . . . -39.2(13) ?
C18 Fe1 C21 C25 . . . . 167.2(7) ?
C25 Fe1 C21 C22 . . . . -117.5(9) ?
C20 Fe1 C21 C22 . . . . 169.0(6) ?
C24 Fe1 C21 C22 . . . . -79.8(6) ?
C23 Fe1 C21 C22 . . . . -37.0(6) ?
C16 Fe1 C21 C22 . . . . 126.6(6) ?
C17 Fe1 C21 C22 . . . . 84.0(7) ?
C19 Fe1 C21 C22 . . . . -156.7(8) ?
C18 Fe1 C21 C22 . . . . 49.7(11) ?
C25 C21 C22 C23 . . . . -0.7(10) ?
Fe1 C21 C22 C23 . . . . 59.8(6) ?
C25 C21 C22 Fe1 . . . . -60.4(6) ?
C25 Fe1 C22 C23 . . . . -82.0(6) ?
C20 Fe1 C22 C23 . . . . -150.8(9) ?
C24 Fe1 C22 C23 . . . . -37.5(5) ?
C21 Fe1 C22 C23 . . . . -119.6(8) ?
C16 Fe1 C22 C23 . . . . 167.2(5) ?
C17 Fe1 C22 C23 . . . . 123.5(6) ?
C19 Fe1 C22 C23 . . . . 40.8(11) ?
C18 Fe1 C22 C23 . . . . 79.8(6) ?
C25 Fe1 C22 C21 . . . . 37.6(6) ?
C20 Fe1 C22 C21 . . . . -31.2(14) ?
C24 Fe1 C22 C21 . . . . 82.1(6) ?
C23 Fe1 C22 C21 . . . . 119.6(8) ?
C16 Fe1 C22 C21 . . . . -73.2(7) ?
C17 Fe1 C22 C21 . . . . -116.8(6) ?
C19 Fe1 C22 C21 . . . . 160.4(8) ?
C18 Fe1 C22 C21 . . . . -160.6(6) ?
C21 C22 C23 C24 . . . . 0.5(9) ?
Fe1 C22 C23 C24 . . . . 60.0(5) ?
C21 C22 C23 Fe1 . . . . -59.5(6) ?
C25 Fe1 C23 C24 . . . . -38.6(6) ?
C20 Fe1 C23 C24 . . . . 41.2(10) ?
C22 Fe1 C23 C24 . . . . -118.6(8) ?
C21 Fe1 C23 C24 . . . . -81.1(6) ?
C16 Fe1 C23 C24 . . . . -158.5(9) ?
C17 Fe1 C23 C24 . . . . 163.4(5) ?
C19 Fe1 C23 C24 . . . . 79.0(6) ?
C18 Fe1 C23 C24 . . . . 121.4(6) ?
C25 Fe1 C23 C22 . . . . 79.9(6) ?
C20 Fe1 C23 C22 . . . . 159.7(7) ?
C24 Fe1 C23 C22 . . . . 118.6(8) ?
C21 Fe1 C23 C22 . . . . 37.5(6) ?
C16 Fe1 C23 C22 . . . . -40.0(13) ?
C17 Fe1 C23 C22 . . . . -78.0(7) ?
C19 Fe1 C23 C22 . . . . -162.4(6) ?
C18 Fe1 C23 C22 . . . . -120.0(6) ?
C22 C23 C24 C25 . . . . -0.1(9) ?
Fe1 C23 C24 C25 . . . . 59.9(5) ?
C22 C23 C24 Fe1 . . . . -60.0(5) ?
C25 Fe1 C24 C23 . . . . 118.0(8) ?
C20 Fe1 C24 C23 . . . . -161.0(5) ?
C22 Fe1 C24 C23 . . . . 37.8(6) ?
C21 Fe1 C24 C23 . . . . 81.8(6) ?
C16 Fe1 C24 C23 . . . . 166.3(6) ?
C17 Fe1 C24 C23 . . . . -48.2(11) ?
C19 Fe1 C24 C23 . . . . -118.3(6) ?
C18 Fe1 C24 C23 . . . . -78.4(6) ?
C20 Fe1 C24 C25 . . . . 81.0(7) ?
C22 Fe1 C24 C25 . . . . -80.2(7) ?
C21 Fe1 C24 C25 . . . . -36.3(6) ?
C23 Fe1 C24 C25 . . . . -118.0(8) ?
C16 Fe1 C24 C25 . . . . 48.3(9) ?
C17 Fe1 C24 C25 . . . . -166.2(8) ?
C19 Fe1 C24 C25 . . . . 123.7(6) ?
C18 Fe1 C24 C25 . . . . 163.6(6) ?
C22 C21 C25 C24 . . . . 0.6(9) ?
Fe1 C21 C25 C24 . . . . -59.8(5) ?
C22 C21 C25 Fe1 . . . . 60.4(6) ?
C23 C24 C25 C21 . . . . -0.3(9) ?
Fe1 C24 C25 C21 . . . . 60.4(6) ?
C23 C24 C25 Fe1 . . . . -60.7(5) ?
C20 Fe1 C25 C21 . . . . 123.9(7) ?
C24 Fe1 C25 C21 . . . . -119.9(9) ?
C22 Fe1 C25 C21 . . . . -38.8(6) ?
C23 Fe1 C25 C21 . . . . -82.3(7) ?
C16 Fe1 C25 C21 . . . . 81.6(7) ?
C17 Fe1 C25 C21 . . . . 49.7(11) ?
C19 Fe1 C25 C21 . . . . 165.0(6) ?
C18 Fe1 C25 C21 . . . . -165.7(8) ?
C20 Fe1 C25 C24 . . . . -116.2(6) ?
C22 Fe1 C25 C24 . . . . 81.1(6) ?
C21 Fe1 C25 C24 . . . . 119.9(9) ?
C23 Fe1 C25 C24 . . . . 37.6(5) ?
C16 Fe1 C25 C24 . . . . -158.4(5) ?
C17 Fe1 C25 C24 . . . . 169.6(6) ?
C19 Fe1 C25 C24 . . . . -75.0(6) ?
C18 Fe1 C25 C24 . . . . -45.8(12) ?
C30 N4 C26 C27 . . . . 2.0(8) ?
Zn1 N4 C26 C27 . . . . 177.5(4) ?
N4 C26 C27 C28 . . . . -1.7(9) ?
C26 C27 C28 C29 . . . . 0.6(9) ?
C27 C28 C29 C30 . . . . 0.1(8) ?
C27 C28 C29 C37 . . . . -179.3(6) ?
C26 N4 C30 C29 . . . . -1.3(7) ?
Zn1 N4 C30 C29 . . . . -177.2(4) ?
C26 N4 C30 C31 . . . . 178.6(5) ?
Zn1 N4 C30 C31 . . . . 2.7(6) ?
C28 C29 C30 N4 . . . . 0.2(7) ?
C37 C29 C30 N4 . . . . 179.6(5) ?
C28 C29 C30 C31 . . . . -179.6(5) ?
C37 C29 C30 C31 . . . . -0.2(7) ?
C35 N5 C31 C32 . . . . -1.6(7) ?
Zn1 N5 C31 C32 . . . . 173.6(4) ?
C35 N5 C31 C30 . . . . 178.9(5) ?
Zn1 N5 C31 C30 . . . . -5.9(5) ?
N4 C30 C31 N5 . . . . 2.7(7) ?
C29 C30 C31 N5 . . . . -177.4(4) ?
N4 C30 C31 C32 . . . . -176.8(4) ?
C29 C30 C31 C32 . . . . 3.0(7) ?
N5 C31 C32 C36 . . . . 177.1(5) ?
C30 C31 C32 C36 . . . . -3.4(7) ?
N5 C31 C32 C33 . . . . 0.0(8) ?
C30 C31 C32 C33 . . . . 179.5(5) ?
C36 C32 C33 C34 . . . . -177.3(6) ?
C31 C32 C33 C34 . . . . -0.4(8) ?
C32 C33 C34 C35 . . . . 2.4(9) ?
C31 N5 C35 C34 . . . . 3.7(8) ?
Zn1 N5 C35 C34 . . . . -170.1(4) ?
C33 C34 C35 N5 . . . . -4.1(10) ?
C31 C32 C36 C37 . . . . 0.9(9) ?
C33 C32 C36 C37 . . . . 177.7(6) ?
C32 C36 C37 C29 . . . . 2.0(9) ?
C28 C29 C37 C36 . . . . 177.0(6) ?
C30 C29 C37 C36 . . . . -2.4(9) ?
